data_2220498
loop_
_publ_author_name
'Tamboura, Farba Bouyagui'
'Gaye, Mohamed'
'Sall, Abdou Salam'
'Barry, Aliou Hamady'
'Bah, Youssouph'

_publ_section_title
;{\m-<i>N</i>,<i>N</i>'-Bis[1-(2-pyridyl)ethylidene]benzene-1,2-diamine}di-\m-chlorido-bis[diaquanickel(II)]
 dichloride ethanol disolvate
;
_journal_coeditor_code HB2846
_journal_issue 1
_journal_name_full 'Acta Crystallographica Section E'
_journal_page_first m100
_journal_page_last m101
_journal_paper_doi 10.1107/S1600536808041299
_journal_volume 65
_journal_year 2009
_chemical_formula_iupac '[Ni2 Cl2 (C20 H18 N4) (H2 O)4] Cl2, 2C2 H6 O'
_chemical_formula_moiety 'C20 H26 Cl2 N4 Ni2 O4 2+, 2(Cl -), 2(C2 H6 O)'
_chemical_formula_sum 'C24 H38 Cl4 N4 Ni2 O6'
_chemical_formula_weight 737.80
_chemical_name_systematic
;
{\m-<i>N</i>,<i>N</i>'-Bis[1-(2-pyridyl)ethylidene]benzene-1,2-diamine}di-
\m-chlorido-bis[diaquanickel(II)] dichloride ethanol disolvate
;
_space_group_IT_number 19
_symmetry_cell_setting orthorhombic
_symmetry_space_group_name_Hall 'P 2ac 2ab'
_symmetry_space_group_name_H-M 'P 21 21 21'
_atom_sites_solution_hydrogens geom
_atom_sites_solution_primary direct
_atom_sites_solution_secondary difmap
_audit_creation_method SHELXL
_cell_angle_alpha 90.00
_cell_angle_beta 90.00
_cell_angle_gamma 90.00
_cell_formula_units_Z 4
_cell_length_a 13.078(2)
_cell_length_b 13.575(2)
_cell_length_c 17.873(4)
_cell_measurement_reflns_used 5114
_cell_measurement_temperature 173(2)
_cell_measurement_theta_max 30.03
_cell_measurement_theta_min 1.00
_cell_volume 3173.1(10)
_computing_cell_refinement 'DENZO (Nonius, 1998)'
_computing_data_collection 'COLLECT (Nonius, 1998)'
_computing_data_reduction 'DENZO (Nonius, 1998)'
_computing_molecular_graphics 'PLATON (Spek, 2003)'
_computing_publication_material 'SHELXL97 (Sheldrick, 2008)'
_computing_structure_refinement 'SHELXL97 (Sheldrick, 2008)'
_computing_structure_solution 'SHELXS97 (Sheldrick, 2008)'
_diffrn_ambient_temperature 173(2)
_diffrn_measured_fraction_theta_full 0.998
_diffrn_measured_fraction_theta_max 0.998
_diffrn_measurement_device KappaCCD
_diffrn_measurement_method '\p and \w scans'
_diffrn_radiation_monochromator graphite
_diffrn_radiation_source 'fine-focus sealed tube'
_diffrn_radiation_type MoK\a
_diffrn_radiation_wavelength 0.71073
_diffrn_reflns_av_R_equivalents 0.0000
_diffrn_reflns_av_sigmaI/netI 0.0647
_diffrn_reflns_limit_h_max 18
_diffrn_reflns_limit_h_min -18
_diffrn_reflns_limit_k_max 19
_diffrn_reflns_limit_k_min -19
_diffrn_reflns_limit_l_max 25
_diffrn_reflns_limit_l_min -25
_diffrn_reflns_number 13155
_diffrn_reflns_theta_full 30.02
_diffrn_reflns_theta_max 30.02
_diffrn_reflns_theta_min 3.21
_diffrn_standards_decay_% 0
_diffrn_standards_interval_count 0
_diffrn_standards_interval_time 0
_diffrn_standards_number 0
_exptl_absorpt_coefficient_mu 1.566
_exptl_absorpt_correction_type none
_exptl_crystal_colour green
_exptl_crystal_density_diffrn 1.544
_exptl_crystal_density_method 'not measured'
_exptl_crystal_description prism
_exptl_crystal_F_000 1528
_exptl_crystal_size_max 0.14
_exptl_crystal_size_mid 0.12
_exptl_crystal_size_min 0.10
_refine_diff_density_max 0.613
_refine_diff_density_min -0.625
_refine_ls_abs_structure_details 'Flack (1983), 3623 Friedel pairs'
_refine_ls_abs_structure_Flack 0.005(12)
_refine_ls_extinction_method none
_refine_ls_goodness_of_fit_ref 1.037
_refine_ls_hydrogen_treatment mixed
_refine_ls_matrix_type full
_refine_ls_number_parameters 385
_refine_ls_number_reflns 8765
_refine_ls_number_restraints 8
_refine_ls_restrained_S_all 1.039
_refine_ls_R_factor_all 0.0658
_refine_ls_R_factor_gt 0.0416
_refine_ls_shift/su_max 0.006
_refine_ls_shift/su_mean 0.001
_refine_ls_structure_factor_coef Fsqd
_refine_ls_weighting_details 'calc w=1/[\s^2^(Fo^2^)+(0.0393P)^2^+1.0903P] where P=(Fo^2^+2Fc^2^)/3'
_refine_ls_weighting_scheme calc
_refine_ls_wR_factor_gt 0.0874
_refine_ls_wR_factor_ref 0.0964
_reflns_number_observed 6892
_reflns_number_total 8765
_reflns_observed_criterion I>2\s(I)
_cod_data_source_file hb2846.cif
_cod_data_source_block I
_cod_original_cell_volume 3173.06(10)
_cod_database_code 2220498
_cod_database_fobs_code 2220498

loop_
_symmetry_equiv_pos_as_xyz
'x, y, z'
'-x+1/2, -y, z+1/2'
'x+1/2, -y+1/2, -z'
'-x, y+1/2, -z+1/2'

loop_
_atom_site_type_symbol
_atom_site_label
_atom_site_fract_x
_atom_site_fract_y
_atom_site_fract_z
_atom_site_U_iso_or_equiv
_atom_site_adp_type
_atom_site_calc_flag
_atom_site_refinement_flags
_atom_site_occupancy
_atom_site_disorder_assembly
_atom_site_disorder_group
Ni Ni1 0.35695(3) 0.50399(3) 0.39085(2) 0.01943(9) Uani d . 1 . .
Ni Ni2 0.61577(3) 0.50829(3) 0.40432(2) 0.01891(9) Uani d . 1 . .
Cl Cl1 0.48398(6) 0.39219(5) 0.44251(5) 0.02207(16) Uani d . 1 . .
Cl Cl2 0.48535(6) 0.62991(5) 0.39662(5) 0.02335(17) Uani d . 1 . .
Cl Cl3 0.28973(9) 0.25896(7) -0.01232(6) 0.0461(3) Uani d . 1 . .
Cl Cl4 0.08115(8) 0.53903(7) 0.24677(6) 0.0400(2) Uani d . 1 . .
O O1 0.30614(18) 0.53214(16) 0.49855(13) 0.0255(5) Uani d D 1 . .
H HW1A 0.351(3) 0.519(3) 0.5344(18) 0.050 Uiso d D 1 . .
H HW1B 0.279(3) 0.5959(17) 0.497(2) 0.050 Uiso d D 1 . .
O O2 0.25390(18) 0.60814(18) 0.35001(14) 0.0256(6) Uani d D 1 . .
H HW2A 0.228(3) 0.645(3) 0.3889(18) 0.050 Uiso d D 1 . .
H HW2B 0.200(2) 0.587(3) 0.319(2) 0.050 Uiso d D 1 . .
O O3 0.64419(18) 0.53720(16) 0.51712(13) 0.0245(5) Uani d D 1 . .
H HW3A 0.588(2) 0.535(3) 0.549(2) 0.050 Uiso d D 1 . .
H HW3B 0.660(3) 0.6031(15) 0.517(2) 0.050 Uiso d D 1 . .
O O4 0.72880(18) 0.61205(17) 0.37763(14) 0.0253(5) Uani d D 1 . .
H HW4A 0.7962(17) 0.594(3) 0.370(2) 0.050 Uiso d D 1 . .
H HW4B 0.743(3) 0.651(3) 0.4184(17) 0.050 Uiso d D 1 . .
O O5 0.03498(19) 0.43711(17) 0.09927(15) 0.0345(6) Uani d . 1 . .
H H1A 0.0755 0.4509 0.0644 0.050 Uiso calc . 1 . .
O O6 0.0747(2) 0.0506(3) 0.1231(2) 0.0660(10) Uani d . 1 . .
H H2A 0.1320 0.0246 0.1155 0.050 Uiso calc . 1 . .
N N1 0.2552(2) 0.3885(2) 0.37723(17) 0.0229(6) Uani d . 1 . .
N N2 0.38534(19) 0.46316(17) 0.28105(15) 0.0190(5) Uani d . 1 . .
N N3 0.60457(19) 0.46709(18) 0.29271(15) 0.0193(6) Uani d . 1 . .
N N4 0.71873(19) 0.39336(18) 0.39947(16) 0.0197(5) Uani d . 1 . .
C C1 0.1904(3) 0.3521(3) 0.4284(2) 0.0299(8) Uani d . 1 . .
H H1 0.1873 0.3825 0.4762 0.036 Uiso calc . 1 . .
C C2 0.1276(3) 0.2716(3) 0.4140(2) 0.0355(9) Uani d . 1 . .
H H2 0.0824 0.2476 0.4514 0.043 Uiso calc . 1 . .
C C3 0.1321(3) 0.2272(3) 0.3446(2) 0.0348(9) Uani d . 1 . .
H H3 0.0899 0.1722 0.3334 0.042 Uiso calc . 1 . .
C C4 0.1993(3) 0.2642(2) 0.2912(2) 0.0282(8) Uani d . 1 . .
H H4 0.2034 0.2350 0.2430 0.034 Uiso calc . 1 . .
C C5 0.2603(2) 0.3446(2) 0.3093(2) 0.0227(7) Uani d . 1 . .
C C6 0.3333(2) 0.3895(2) 0.25517(19) 0.0246(7) Uani d . 1 . .
C C7 0.3406(3) 0.3484(3) 0.1785(2) 0.0370(9) Uani d . 1 . .
H H7A 0.2776 0.3631 0.1510 0.056 Uiso calc . 1 . .
H H7B 0.3499 0.2768 0.1814 0.056 Uiso calc . 1 . .
H H7C 0.3990 0.3779 0.1526 0.056 Uiso calc . 1 . .
C C8 0.4461(2) 0.5215(2) 0.23195(18) 0.0206(7) Uani d . 1 . .
C C9 0.3971(3) 0.5831(2) 0.1807(2) 0.0271(8) Uani d . 1 . .
H H9 0.3250 0.5799 0.1751 0.032 Uiso calc . 1 . .
C C10 0.4531(3) 0.6488(2) 0.1380(2) 0.0291(8) Uani d . 1 . .
H H10 0.4192 0.6919 0.1043 0.035 Uiso calc . 1 . .
C C11 0.5586(3) 0.6515(3) 0.1445(2) 0.0296(8) Uani d . 1 . .
H H11 0.5972 0.6962 0.1149 0.036 Uiso calc . 1 . .
C C12 0.6079(3) 0.5888(2) 0.1942(2) 0.0274(8) Uani d . 1 . .
H H12 0.6804 0.5899 0.1981 0.033 Uiso calc . 1 . .
C C13 0.5517(2) 0.5246(2) 0.23829(18) 0.0205(7) Uani d . 1 . .
C C14 0.6560(2) 0.3905(2) 0.27341(19) 0.0237(7) Uani d . 1 . .
C C15 0.6549(3) 0.3448(3) 0.1975(2) 0.0386(10) Uani d . 1 . .
H H15A 0.6486 0.2731 0.2023 0.058 Uiso calc . 1 . .
H H15B 0.7187 0.3607 0.1713 0.058 Uiso calc . 1 . .
H H15C 0.5968 0.3705 0.1689 0.058 Uiso calc . 1 . .
C C16 0.7215(2) 0.3468(2) 0.33302(19) 0.0211(7) Uani d . 1 . .
C C17 0.7835(3) 0.2657(2) 0.3212(2) 0.0266(8) Uani d . 1 . .
H H17 0.7858 0.2345 0.2736 0.032 Uiso calc . 1 . .
C C18 0.8422(3) 0.2308(2) 0.3800(2) 0.0314(8) Uani d . 1 . .
H H18 0.8847 0.1748 0.3734 0.038 Uiso calc . 1 . .
C C19 0.8382(3) 0.2780(3) 0.4480(2) 0.0324(8) Uani d . 1 . .
H H19 0.8780 0.2550 0.4889 0.039 Uiso calc . 1 . .
C C20 0.7753(3) 0.3597(2) 0.4559(2) 0.0267(8) Uani d . 1 . .
H H20 0.7725 0.3924 0.5028 0.032 Uiso calc . 1 . .
C C21 -0.0361(4) 0.3042(3) 0.1739(3) 0.0508(12) Uani d . 1 . .
H H21A -0.0340 0.2328 0.1817 0.076 Uiso calc . 1 . .
H H21B -0.1056 0.3241 0.1603 0.076 Uiso calc . 1 . .
H H21C -0.0158 0.3378 0.2201 0.076 Uiso calc . 1 . .
C C22 0.0361(3) 0.3317(3) 0.1123(2) 0.0417(10) Uani d . 1 . .
H H22A 0.1062 0.3107 0.1258 0.050 Uiso calc . 1 . .
H H22B 0.0163 0.2969 0.0658 0.050 Uiso calc . 1 . .
C C23 0.0117(4) 0.0366(4) 0.0593(3) 0.0704(15) Uani d . 1 . .
H H23A -0.0561 0.0662 0.0694 0.084 Uiso calc . 1 . .
H H23B 0.0015 -0.0350 0.0518 0.084 Uiso calc . 1 . .
C C24 0.0527(4) 0.0792(4) -0.0104(3) 0.0676(15) Uani d . 1 . .
H H24A 0.0395 0.1503 -0.0111 0.101 Uiso calc . 1 . .
H H24B 0.0193 0.0482 -0.0534 0.101 Uiso calc . 1 . .
H H24C 0.1266 0.0675 -0.0129 0.101 Uiso calc . 1 . .

loop_
_atom_site_aniso_label
_atom_site_aniso_U_11
_atom_site_aniso_U_22
_atom_site_aniso_U_33
_atom_site_aniso_U_12
_atom_site_aniso_U_13
_atom_site_aniso_U_23
Ni1 0.02046(19) 0.01869(19) 0.0192(2) -0.00053(16) 0.00040(15) -0.00077(17)
Ni2 0.02056(19) 0.01757(18) 0.0186(2) 0.00017(16) -0.00013(15) -0.00029(17)
Cl1 0.0228(4) 0.0177(3) 0.0257(4) -0.0007(3) 0.0004(3) 0.0026(3)
Cl2 0.0246(4) 0.0183(3) 0.0272(4) 0.0005(3) -0.0005(4) -0.0005(3)
Cl3 0.0681(7) 0.0345(5) 0.0358(6) 0.0194(5) 0.0085(5) 0.0105(4)
Cl4 0.0453(6) 0.0444(5) 0.0303(5) -0.0074(4) -0.0043(4) -0.0064(4)
O1 0.0302(13) 0.0273(12) 0.0188(13) 0.0035(10) -0.0009(10) -0.0024(10)
O2 0.0262(14) 0.0255(12) 0.0252(15) 0.0027(10) -0.0005(11) -0.0031(10)
O3 0.0289(13) 0.0241(11) 0.0206(13) -0.0015(10) 0.0005(10) -0.0034(9)
O4 0.0261(12) 0.0250(12) 0.0250(14) -0.0031(10) 0.0020(11) 0.0021(10)
O5 0.0393(15) 0.0381(13) 0.0259(14) -0.0034(11) 0.0030(12) 0.0069(11)
O6 0.0325(16) 0.109(3) 0.056(2) -0.0077(17) -0.0038(16) 0.001(2)
N1 0.0230(15) 0.0211(13) 0.0246(16) 0.0015(11) -0.0007(12) 0.0003(12)
N2 0.0198(13) 0.0165(12) 0.0208(14) 0.0000(10) 0.0017(11) 0.0008(10)
N3 0.0207(13) 0.0199(13) 0.0172(14) -0.0013(10) 0.0008(11) -0.0003(10)
N4 0.0204(13) 0.0178(12) 0.0209(15) 0.0001(10) 0.0009(12) 0.0026(11)
C1 0.0251(18) 0.0332(18) 0.032(2) -0.0022(15) 0.0035(16) 0.0010(16)
C2 0.026(2) 0.0381(19) 0.042(2) -0.0064(16) 0.0056(17) 0.0087(17)
C3 0.031(2) 0.0239(17) 0.049(3) -0.0091(16) -0.0048(19) 0.0004(16)
C4 0.0275(18) 0.0246(17) 0.032(2) -0.0016(15) -0.0048(16) -0.0004(15)
C5 0.0212(17) 0.0207(16) 0.0264(19) 0.0012(13) 0.0000(14) 0.0026(14)
C6 0.0275(18) 0.0236(16) 0.0226(18) 0.0038(14) -0.0018(14) -0.0021(14)
C7 0.047(2) 0.037(2) 0.027(2) -0.0130(18) 0.0027(18) -0.0100(16)
C8 0.0257(16) 0.0181(15) 0.0180(16) -0.0008(12) 0.0016(13) 0.0004(12)
C9 0.0247(18) 0.0272(17) 0.029(2) 0.0040(14) -0.0031(15) 0.0005(14)
C10 0.038(2) 0.0267(17) 0.0228(19) 0.0036(15) -0.0013(16) 0.0075(14)
C11 0.038(2) 0.0268(17) 0.024(2) -0.0041(15) 0.0027(16) 0.0071(14)
C12 0.0257(18) 0.0294(17) 0.0270(19) -0.0030(14) 0.0017(15) 0.0016(14)
C13 0.0257(16) 0.0183(15) 0.0176(16) -0.0007(12) 0.0001(13) -0.0016(12)
C14 0.0236(17) 0.0240(16) 0.0235(18) -0.0021(14) 0.0036(14) -0.0023(13)
C15 0.046(2) 0.044(2) 0.025(2) 0.0153(19) -0.0069(18) -0.0112(17)
C16 0.0203(16) 0.0211(15) 0.0220(18) -0.0013(13) 0.0003(14) 0.0006(13)
C17 0.0283(19) 0.0249(17) 0.026(2) 0.0004(14) 0.0017(15) -0.0005(14)
C18 0.0305(19) 0.0247(16) 0.039(2) 0.0076(14) 0.0005(17) 0.0000(16)
C19 0.0262(19) 0.0327(19) 0.038(2) 0.0077(15) -0.0058(17) 0.0054(16)
C20 0.0284(18) 0.0288(17) 0.0230(19) 0.0004(14) -0.0031(15) 0.0018(14)
C21 0.053(3) 0.049(2) 0.050(3) -0.010(2) -0.002(2) 0.015(2)
C22 0.044(2) 0.038(2) 0.044(3) 0.0019(17) 0.000(2) 0.0052(18)
C23 0.042(3) 0.099(4) 0.070(4) -0.009(3) -0.003(3) -0.013(3)
C24 0.065(3) 0.096(4) 0.042(3) -0.011(3) 0.007(3) -0.001(3)

loop_
_atom_type_symbol
_atom_type_description
_atom_type_scat_dispersion_real
_atom_type_scat_dispersion_imag
_atom_type_scat_source
C C 0.0033 0.0016 'International Tables Vol C Tables 4.2.6.8 and 6.1.1.4'
H H 0.0000 0.0000 'International Tables Vol C Tables 4.2.6.8 and 6.1.1.4'
N N 0.0061 0.0033 'International Tables Vol C Tables 4.2.6.8 and 6.1.1.4'
Cl Cl 0.1484 0.1585 'International Tables Vol C Tables 4.2.6.8 and 6.1.1.4'
Ni Ni 0.3393 1.1124 'International Tables Vol C Tables 4.2.6.8 and 6.1.1.4'
O O 0.0106 0.0060 'International Tables Vol C Tables 4.2.6.8 and 6.1.1.4'

loop_
_geom_angle_atom_site_label_1
_geom_angle_atom_site_label_2
_geom_angle_atom_site_label_3
_geom_angle_site_symmetry_1
_geom_angle_site_symmetry_3
_geom_angle
_geom_angle_publ_flag
N1 Ni1 O1 . . 92.45(11) ?
N1 Ni1 N2 . . 78.55(11) ?
O1 Ni1 N2 . . 170.54(10) ?
N1 Ni1 O2 . . 93.27(10) ?
O1 Ni1 O2 . . 89.59(9) ?
N2 Ni1 O2 . . 88.03(10) ?
N1 Ni1 Cl2 . . 174.04(8) ?
O1 Ni1 Cl2 . . 93.04(7) ?
N2 Ni1 Cl2 . . 96.08(7) ?
O2 Ni1 Cl2 . . 89.10(7) ?
N1 Ni1 Cl1 . . 90.64(8) ?
O1 Ni1 Cl1 . . 88.94(7) ?
N2 Ni1 Cl1 . . 94.02(7) ?
O2 Ni1 Cl1 . . 175.89(7) ?
Cl2 Ni1 Cl1 . . 87.14(3) ?
N4 Ni2 N3 . . 78.58(11) ?
N4 Ni2 O3 . . 93.82(10) ?
N3 Ni2 O3 . . 172.26(10) ?
N4 Ni2 O4 . . 92.20(9) ?
N3 Ni2 O4 . . 90.69(10) ?
O3 Ni2 O4 . . 88.16(9) ?
N4 Ni2 Cl2 . . 172.31(8) ?
N3 Ni2 Cl2 . . 94.64(7) ?
O3 Ni2 Cl2 . . 93.04(7) ?
O4 Ni2 Cl2 . . 91.50(7) ?
N4 Ni2 Cl1 . . 89.10(7) ?
N3 Ni2 Cl1 . . 92.58(7) ?
O3 Ni2 Cl1 . . 88.68(7) ?
O4 Ni2 Cl1 . . 176.66(8) ?
Cl2 Ni2 Cl1 . . 87.59(3) ?
Ni1 Cl1 Ni2 . . 88.46(3) ?
Ni2 Cl2 Ni1 . . 90.56(3) ?
Ni1 O1 HW1A . . 115(3) ?
Ni1 O1 HW1B . . 106(3) ?
HW1A O1 HW1B . . 116(4) ?
Ni1 O2 HW2A . . 110(3) ?
Ni1 O2 HW2B . . 119(2) ?
HW2A O2 HW2B . . 110(4) ?
Ni2 O3 HW3A . . 117(3) ?
Ni2 O3 HW3B . . 102(3) ?
HW3A O3 HW3B . . 103(3) ?
Ni2 O4 HW4A . . 122(3) ?
Ni2 O4 HW4B . . 110(3) ?
HW4A O4 HW4B . . 94(3) ?
C22 O5 H1A . . 109.5 ?
C23 O6 H2A . . 109.5 ?
C1 N1 C5 . . 118.8(3) ?
C1 N1 Ni1 . . 127.2(2) ?
C5 N1 Ni1 . . 114.0(2) ?
C6 N2 C8 . . 120.2(3) ?
C6 N2 Ni1 . . 116.8(2) ?
C8 N2 Ni1 . . 122.33(19) ?
C14 N3 C13 . . 120.9(3) ?
C14 N3 Ni2 . . 116.0(2) ?
C13 N3 Ni2 . . 122.83(19) ?
C20 N4 C16 . . 119.5(3) ?
C20 N4 Ni2 . . 126.2(2) ?
C16 N4 Ni2 . . 114.2(2) ?
N1 C1 C2 . . 122.5(3) ?
N1 C1 H1 . . 118.8 ?
C2 C1 H1 . . 118.8 ?
C3 C2 C1 . . 118.9(3) ?
C3 C2 H2 . . 120.6 ?
C1 C2 H2 . . 120.6 ?
C2 C3 C4 . . 119.1(3) ?
C2 C3 H3 . . 120.5 ?
C4 C3 H3 . . 120.5 ?
C5 C4 C3 . . 119.1(3) ?
C5 C4 H4 . . 120.5 ?
C3 C4 H4 . . 120.5 ?
N1 C5 C4 . . 121.7(3) ?
N1 C5 C6 . . 115.8(3) ?
C4 C5 C6 . . 122.5(3) ?
N2 C6 C7 . . 126.0(3) ?
N2 C6 C5 . . 114.9(3) ?
C7 C6 C5 . . 119.2(3) ?
C6 C7 H7A . . 109.5 ?
C6 C7 H7B . . 109.5 ?
H7A C7 H7B . . 109.5 ?
C6 C7 H7C . . 109.5 ?
H7A C7 H7C . . 109.5 ?
H7B C7 H7C . . 109.5 ?
C13 C8 C9 . . 119.5(3) ?
C13 C8 N2 . . 121.5(3) ?
C9 C8 N2 . . 118.8(3) ?
C10 C9 C8 . . 120.4(3) ?
C10 C9 H9 . . 119.8 ?
C8 C9 H9 . . 119.8 ?
C9 C10 C11 . . 119.8(3) ?
C9 C10 H10 . . 120.1 ?
C11 C10 H10 . . 120.1 ?
C10 C11 C12 . . 120.0(3) ?
C10 C11 H11 . . 120.0 ?
C12 C11 H11 . . 120.0 ?
C13 C12 C11 . . 120.2(3) ?
C13 C12 H12 . . 119.9 ?
C11 C12 H12 . . 119.9 ?
C12 C13 C8 . . 120.1(3) ?
C12 C13 N3 . . 118.3(3) ?
C8 C13 N3 . . 121.5(3) ?
N3 C14 C16 . . 115.5(3) ?
N3 C14 C15 . . 125.1(3) ?
C16 C14 C15 . . 119.3(3) ?
C14 C15 H15A . . 109.5 ?
C14 C15 H15B . . 109.5 ?
H15A C15 H15B . . 109.5 ?
C14 C15 H15C . . 109.5 ?
H15A C15 H15C . . 109.5 ?
H15B C15 H15C . . 109.5 ?
N4 C16 C17 . . 121.6(3) ?
N4 C16 C14 . . 115.4(3) ?
C17 C16 C14 . . 123.0(3) ?
C16 C17 C18 . . 118.7(3) ?
C16 C17 H17 . . 120.7 ?
C18 C17 H17 . . 120.7 ?
C19 C18 C17 . . 119.5(3) ?
C19 C18 H18 . . 120.3 ?
C17 C18 H18 . . 120.3 ?
C18 C19 C20 . . 119.0(3) ?
C18 C19 H19 . . 120.5 ?
C20 C19 H19 . . 120.5 ?
N4 C20 C19 . . 121.7(3) ?
N4 C20 H20 . . 119.1 ?
C19 C20 H20 . . 119.1 ?
C22 C21 H21A . . 109.5 ?
C22 C21 H21B . . 109.5 ?
H21A C21 H21B . . 109.5 ?
C22 C21 H21C . . 109.5 ?
H21A C21 H21C . . 109.5 ?
H21B C21 H21C . . 109.5 ?
O5 C22 C21 . . 111.0(3) ?
O5 C22 H22A . . 109.4 ?
C21 C22 H22A . . 109.4 ?
O5 C22 H22B . . 109.4 ?
C21 C22 H22B . . 109.4 ?
H22A C22 H22B . . 108.0 ?
O6 C23 C24 . . 114.5(4) ?
O6 C23 H23A . . 108.6 ?
C24 C23 H23A . . 108.6 ?
O6 C23 H23B . . 108.6 ?
C24 C23 H23B . . 108.6 ?
H23A C23 H23B . . 107.6 ?
C23 C24 H24A . . 109.5 ?
C23 C24 H24B . . 109.5 ?
H24A C24 H24B . . 109.5 ?
C23 C24 H24C . . 109.5 ?
H24A C24 H24C . . 109.5 ?
H24B C24 H24C . . 109.5 ?

loop_
_geom_bond_atom_site_label_1
_geom_bond_atom_site_label_2
_geom_bond_site_symmetry_2
_geom_bond_distance
_geom_bond_publ_flag
Ni1 N1 . 2.071(3) y
Ni1 N2 . 2.073(3) y
Ni1 O1 . 2.072(2) y
Ni1 O2 . 2.085(2) y
Ni1 Cl2 . 2.3985(8) y
Ni1 Cl1 . 2.4323(8) y
Ni2 N4 . 2.063(2) y
Ni2 N3 . 2.077(3) y
Ni2 O3 . 2.087(2) y
Ni2 O4 . 2.097(2) y
Ni2 Cl2 . 2.3778(8) y
Ni2 Cl1 . 2.4331(8) y
O1 HW1A . 0.888(19) ?
O1 HW1B . 0.934(18) ?
O2 HW2A . 0.916(19) ?
O2 HW2B . 0.942(19) ?
O3 HW3A . 0.939(19) ?
O3 HW3B . 0.919(18) ?
O4 HW4A . 0.922(19) ?
O4 HW4B . 0.921(19) ?
O5 C22 . 1.450(4) ?
O5 H1A . 0.8400 ?
O6 C23 . 1.418(6) ?
O6 H2A . 0.8400 ?
N1 C1 . 1.340(4) ?
N1 C5 . 1.354(5) ?
N2 C6 . 1.295(4) ?
N2 C8 . 1.424(4) ?
N3 C14 . 1.285(4) ?
N3 C13 . 1.426(4) ?
N4 C20 . 1.332(4) ?
N4 C16 . 1.346(4) ?
C1 C2 . 1.391(5) ?
C1 H1 . 0.9500 ?
C2 C3 . 1.381(6) ?
C2 H2 . 0.9500 ?
C3 C4 . 1.390(5) ?
C3 H3 . 0.9500 ?
C4 C5 . 1.390(5) ?
C4 H4 . 0.9500 ?
C5 C6 . 1.490(5) ?
C6 C7 . 1.482(5) ?
C7 H7A . 0.9800 ?
C7 H7B . 0.9800 ?
C7 H7C . 0.9800 ?
C8 C13 . 1.386(4) ?
C8 C9 . 1.396(4) ?
C9 C10 . 1.384(5) ?
C9 H9 . 0.9500 ?
C10 C11 . 1.385(5) ?
C10 H10 . 0.9500 ?
C11 C12 . 1.390(5) ?
C11 H11 . 0.9500 ?
C12 C13 . 1.386(4) ?
C12 H12 . 0.9500 ?
C14 C16 . 1.490(5) ?
C14 C15 . 1.493(5) ?
C15 H15A . 0.9800 ?
C15 H15B . 0.9800 ?
C15 H15C . 0.9800 ?
C16 C17 . 1.384(5) ?
C17 C18 . 1.385(5) ?
C17 H17 . 0.9500 ?
C18 C19 . 1.374(5) ?
C18 H18 . 0.9500 ?
C19 C20 . 1.389(5) ?
C19 H19 . 0.9500 ?
C20 H20 . 0.9500 ?
C21 C22 . 1.498(6) ?
C21 H21A . 0.9800 ?
C21 H21B . 0.9800 ?
C21 H21C . 0.9800 ?
C22 H22A . 0.9900 ?
C22 H22B . 0.9900 ?
C23 C24 . 1.475(7) ?
C23 H23A . 0.9900 ?
C23 H23B . 0.9900 ?
C24 H24A . 0.9800 ?
C24 H24B . 0.9800 ?
C24 H24C . 0.9800 ?

loop_
_geom_hbond_atom_site_label_D
_geom_hbond_atom_site_label_H
_geom_hbond_atom_site_label_A
_geom_hbond_site_symmetry_A
_geom_hbond_distance_DH
_geom_hbond_distance_HA
_geom_hbond_distance_DA
_geom_hbond_angle_DHA
O1 HW1A O5 2_565 0.888(19) 1.98(3) 2.781(3) 150(4)
O1 HW1B Cl3 2_565 0.934(18) 2.175(19) 3.107(2) 176(4)
O2 HW2A Cl3 2_565 0.916(19) 2.21(2) 3.104(3) 165(4)
O2 HW2B Cl4 . 0.942(19) 2.122(19) 3.064(3) 179(4)
O3 HW3A O5 2_565 0.939(19) 1.87(2) 2.787(3) 163(4)
O3 HW3B Cl3 4_655 0.919(18) 2.215(19) 3.133(2) 176(4)
O4 HW4A O6 4_655 0.922(19) 1.79(2) 2.702(4) 168(4)
O4 HW4B Cl3 4_655 0.921(19) 2.27(2) 3.136(3) 157(4)
O5 H1A O1 2_564 0.84 1.96 2.781(3) 166
O6 H2A O4 4_645 0.84 2.18 2.702(4) 121
O6 H2A N4 4_645 0.84 2.66 3.467(4) 163
